data_4115637
loop_
_publ_author_name
'Shu-Li You'
'Xia-Zhen Zhu'
'Yu-Mei Luo'
'Xue-Long Hou'
'Li-Xin Dai'

_publ_section_title
;
 Highly Regio- and Enantioselective Pd-Catalyzed Allylic Alkylation and
 Amination of Monosubstituted Allylic Acetates with Novel Ferrocene
 P,N-Ligands
;
_journal_name_full 'Journal of the American Chemical Society'
_journal_page_first 7471
_journal_page_last 7472
_journal_paper_doi 10.1021/ja016121w
_journal_volume 123
_journal_year 2001
_chemical_formula_sum 'C40 H41 Fe N2 O3 P'
_space_group_IT_number 19
_symmetry_cell_setting orthorhombic
_symmetry_Int_Tables_number 19
_symmetry_space_group_name_Hall 'P 2ac 2ab'
_symmetry_space_group_name_H-M 'P 21 21 21'
_audit_creation_date 'Thu Nov 10 16:20:45 2000'
_audit_creation_method 'from TEXRAY.INF file'
_cell_angle_alpha 90
_cell_angle_beta 90
_cell_angle_gamma 90
_cell_formula_units_Z 4.00
_cell_length_a 17.917(2)
_cell_length_b 19.423(7)
_cell_length_c 9.987(1)
_cell_measurement_reflns_used 21
_cell_measurement_temperature 20.0
_cell_measurement_theta_max 21.59
_cell_measurement_theta_min 16.10
_cell_volume 3475.5(14)
_computing_cell_refinement 'MSC/AFC Diffractometer Control'
_computing_data_collection 'MSC/AFC Diffractometer Control'
_computing_data_reduction 'teXsan: PROCESS (MSC)'
_computing_publication_material 'teXsan: FINISH (MSC)'
_computing_structure_refinement 'teXsan: LS (MSC)'
_computing_structure_solution SHELXS86
_diffrn_ambient_temperature 20.0
_diffrn_measurement_device AFC7R
_diffrn_measurement_method 'omega/2-theta scans'
_diffrn_orient_matrix_UB_11 -0.05116
_diffrn_orient_matrix_UB_12 0.00990
_diffrn_orient_matrix_UB_13 -0.03516
_diffrn_orient_matrix_UB_21 0.01382
_diffrn_orient_matrix_UB_22 0.04949
_diffrn_orient_matrix_UB_23 -0.01206
_diffrn_orient_matrix_UB_31 0.01751
_diffrn_orient_matrix_UB_32 -0.01018
_diffrn_orient_matrix_UB_33 -0.09297
_diffrn_radiation_monochromator graphite
_diffrn_radiation_source 'X-ray tube'
_diffrn_radiation_type MoKalpha
_diffrn_radiation_wavelength 0.7107
_diffrn_reflns_av_R_equivalents 0.00
_diffrn_reflns_limit_h_max 21
_diffrn_reflns_limit_h_min 0
_diffrn_reflns_limit_k_max 24
_diffrn_reflns_limit_k_min 0
_diffrn_reflns_limit_l_max 0
_diffrn_reflns_limit_l_min 0
_diffrn_reflns_number 3739
_diffrn_reflns_theta_max 27.4890
_diffrn_standards_decay_% -0.81
_diffrn_standards_interval_count 200
_diffrn_standards_number 3
_exptl_absorpt_coefficient_mu_cm 5.200
_exptl_absorpt_correction_T_max 1.000
_exptl_absorpt_correction_T_min 0.962
_exptl_absorpt_correction_type empirical
_exptl_absorpt_process_details psi-scan
_exptl_crystal_colour red
_exptl_crystal_density_diffrn 1.308
_exptl_crystal_description prismatic
_exptl_crystal_F_000 1440.00
_exptl_crystal_size_max 0.300
_exptl_crystal_size_min 0.200
_refine_diff_density_max -0.18450
_refine_diff_density_min 0.21520
_refine_ls_extinction_coef 0.90540
_refine_ls_extinction_method Zachariasen_type_2_gaussian_isotropic
_refine_ls_goodness_of_fit_obs 1.270
_refine_ls_matrix_type full
_refine_ls_number_parameters 425
_refine_ls_number_reflns 2543
_refine_ls_number_restraints 0
_refine_ls_R_factor_obs 0.0380
_refine_ls_shift/esd_max 0.0070
_refine_ls_structure_factor_coef F
_refine_ls_weighting_scheme sigma
_refine_ls_wR_factor_obs 0.0400
_cod_data_source_file ja016121w_5.cif
_cod_data_source_block master_file_afc7*.xtl
_cod_original_cell_volume 3475(1)
_cod_original_sg_symbol_H-M 'P 21 21 21 '
_cod_original_formula_sum 'C40 H41 O3 N2 P Fe'
_cod_database_code 4115637

loop_
_symmetry_equiv_pos_as_xyz
'   +x,   +y,   +z'
'1/2-x,   -y,1/2+z'
'1/2+x,1/2-y,   -z'
'   -x,1/2+y,1/2-z'

loop_
_atom_site_aniso_label
_atom_site_aniso_U_11
_atom_site_aniso_U_22
_atom_site_aniso_U_33
_atom_site_aniso_U_12
_atom_site_aniso_U_13
_atom_site_aniso_U_23
Fe 0.0465(4) 0.0444(3) 0.0465(3) -0.0008(3) -0.0026(5) 0.0015(4)
P 0.0577(7) 0.0459(7) 0.0487(8) 0.0015(6) -0.0011(8) -0.0018(8)
O1 0.065(3) 0.089(3) 0.052(2) -0.021(2) 0.013(2) -0.007(2)
O2 0.097(3) 0.036(2) 0.071(2) -0.006(2) 0.040(2) -0.003(2)
O3 0.141(4) 0.056(3) 0.094(3) 0.026(3) -0.072(3) -0.015(2)
N1 0.052(3) 0.063(3) 0.051(3) -0.014(2) 0.006(2) -0.009(2)
N2 0.072(3) 0.054(3) 0.053(3) -0.016(2) -0.004(3) 0.006(2)
C1 0.079(5) 0.072(4) 0.055(4) -0.027(4) -0.018(3) 0.017(3)
C2 0.086(5) 0.061(4) 0.082(5) -0.020(3) -0.028(4) 0.026(4)
C3 0.065(4) 0.058(4) 0.089(5) 0.013(3) -0.017(4) 0.006(3)
C4 0.047(3) 0.053(3) 0.073(4) -0.003(3) -0.014(3) -0.002(3)
C5 0.055(3) 0.056(3) 0.051(3) -0.011(3) -0.015(3) 0.005(3)
C6 0.045(3) 0.079(4) 0.040(3) -0.010(3) -0.005(3) -0.004(3)
C7 0.060(4) 0.092(5) 0.076(4) -0.020(3) 0.012(3) -0.018(4)
C8 0.053(3) 0.052(3) 0.058(4) -0.003(3) 0.005(3) -0.008(3)
C9 0.056(3) 0.054(3) 0.061(4) -0.002(3) -0.006(3) -0.004(3)
C10 0.062(4) 0.070(4) 0.104(5) 0.001(3) -0.009(4) -0.012(4)
C11 0.079(4) 0.083(4) 0.065(4) -0.018(4) 0.001(3) -0.016(4)
C12 0.049(3) 0.043(3) 0.061(4) 0.004(2) -0.007(3) -0.010(3)
C13 0.061(4) 0.055(3) 0.059(4) 0.002(3) -0.018(3) -0.021(3)
C14 0.085(5) 0.061(4) 0.045(3) 0.023(3) -0.005(3) -0.012(3)
C15 0.069(4) 0.061(3) 0.040(3) 0.011(3) 0.001(3) 0.008(3)
C16 0.050(3) 0.046(3) 0.046(3) 0.008(2) -0.001(3) -0.002(3)
C17 0.070(4) 0.036(3) 0.049(3) 0.009(3) 0.012(3) 0.002(3)
C18 0.097(4) 0.035(3) 0.071(4) -0.005(3) 0.034(4) 0.000(3)
C19 0.103(5) 0.029(3) 0.069(4) -0.007(3) 0.009(4) 0.001(3)
C20 0.071(4) 0.041(3) 0.044(3) 0.003(3) -0.002(3) 0.000(3)
C21 0.090(5) 0.037(3) 0.069(4) 0.011(3) 0.005(4) -0.010(3)
C22 0.081(4) 0.066(4) 0.061(4) 0.020(3) 0.013(4) -0.012(4)
C23 0.073(4) 0.064(4) 0.054(4) 0.003(3) 0.010(3) -0.002(3)
C24 0.058(3) 0.046(3) 0.043(3) 0.001(3) -0.005(3) -0.001(2)
C25 0.061(3) 0.039(3) 0.037(3) 0.005(2) -0.012(3) -0.003(2)
C26 0.059(3) 0.040(3) 0.035(3) 0.006(3) -0.004(3) 0.005(2)
C27 0.055(3) 0.033(3) 0.037(3) 0.004(2) 0.005(2) 0.000(2)
C28 0.078(4) 0.041(3) 0.053(3) 0.014(3) -0.012(3) -0.005(3)
C29 0.071(4) 0.051(3) 0.067(4) -0.002(3) -0.022(3) -0.019(3)
C30 0.072(4) 0.034(3) 0.067(4) -0.004(3) 0.004(3) -0.006(3)
C31 0.058(3) 0.033(3) 0.045(3) 0.003(2) 0.006(3) 0.004(2)
C32 0.083(4) 0.039(3) 0.066(4) 0.007(3) 0.012(4) 0.009(3)
C33 0.094(4) 0.063(4) 0.053(4) 0.019(3) -0.003(4) 0.021(3)
C34 0.067(3) 0.075(4) 0.046(3) 0.009(3) -0.010(4) 0.010(4)
C35 0.057(3) 0.052(3) 0.044(3) -0.005(3) 0.004(3) 0.003(3)
C36 0.043(3) 0.037(3) 0.035(3) -0.001(2) 0.004(2) 0.003(2)
C37 0.093(5) 0.060(4) 0.091(5) -0.002(4) -0.022(4) 0.008(4)
C38 0.092(6) 0.128(7) 0.22(1) 0.015(5) -0.054(7) 0.003(8)
C39 0.085(5) 0.058(4) 0.079(4) -0.007(3) 0.013(4) 0.010(3)
C40 0.136(7) 0.088(5) 0.131(7) -0.015(5) 0.065(6) 0.023(5)

loop_
_atom_site_label
_atom_site_fract_x
_atom_site_fract_y
_atom_site_fract_z
_atom_site_U_iso_or_equiv
_atom_site_thermal_displace_type
Fe -0.00656(3) -0.11987(3) 0.00195(8) 0.0458 Uij
P 0.05800(7) -0.28829(6) 0.0136(2) 0.0508 Uij
O1 -0.0169(2) -0.2384(2) -0.3034(4) 0.0684 Uij
O2 0.1373(2) -0.2730(2) -0.0697(4) 0.0679 Uij
O3 0.3292(3) -0.2384(2) -0.0708(4) 0.0974 Uij
N1 -0.1119(2) -0.2726(2) -0.1713(4) 0.0553 Uij
N2 0.0826(2) -0.3309(2) 0.1489(4) 0.0595 Uij
C1 -0.0142(4) -0.1009(3) -0.1998(6) 0.0688 Uij
C2 -0.0331(4) -0.0410(3) -0.1249(7) 0.0764 Uij
C3 -0.0934(3) -0.0555(3) -0.0397(6) 0.0708 Uij
C4 -0.1149(3) -0.1249(3) -0.0591(6) 0.0577 Uij
C5 -0.0663(3) -0.1532(3) -0.1578(6) 0.0540 Uij
C6 -0.0679(3) -0.2234(3) -0.2067(5) 0.0547 Uij
C7 -0.0273(3) -0.3100(3) -0.3373(7) 0.0760 Uij
C8 -0.0946(3) -0.3329(3) -0.2537(5) 0.0547 Uij
C9 -0.1624(3) -0.3538(3) -0.3394(6) 0.0573 Uij
C10 -0.2313(3) -0.3622(3) -0.2517(7) 0.0788 Uij
C11 -0.1449(3) -0.4190(3) -0.4160(6) 0.0753 Uij
C12 0.1020(3) -0.1442(2) 0.0477(5) 0.0507 Uij
C13 0.0777(3) -0.0866(3) 0.1221(6) 0.0582 Uij
C14 0.0155(4) -0.1070(3) 0.1991(5) 0.0638 Uij
C15 0.0002(3) -0.1770(3) 0.1721(5) 0.0568 Uij
C16 0.0548(3) -0.2008(2) 0.0767(5) 0.0472 Uij
C17 0.1709(3) -0.3184(3) -0.1552(5) 0.0516 Uij
C18 0.1546(3) -0.3892(3) -0.1580(6) 0.0677 Uij
C19 0.1925(4) -0.4318(3) -0.2419(6) 0.0672 Uij
C20 0.2508(3) -0.4068(3) -0.3236(5) 0.0519 Uij
C21 0.2934(3) -0.4512(3) -0.4076(6) 0.0652 Uij
C22 0.3507(3) -0.4266(3) -0.4810(7) 0.0693 Uij
C23 0.3690(3) -0.3557(3) -0.4766(6) 0.0636 Uij
C24 0.3280(3) -0.3117(3) -0.4010(5) 0.0487 Uij
C25 0.2678(3) -0.3352(2) -0.3213(5) 0.0457 Uij
C26 0.2253(3) -0.2910(2) -0.2374(5) 0.0446 Uij
C27 0.2414(3) -0.2150(2) -0.2321(5) 0.0418 Uij
C28 0.2917(3) -0.1915(3) -0.1437(6) 0.0572 Uij
C29 0.3052(3) -0.1196(3) -0.1310(6) 0.0630 Uij
C30 0.2675(3) -0.0744(3) -0.2080(6) 0.0577 Uij
C31 0.2144(3) -0.0963(2) -0.3034(5) 0.0451 Uij
C32 0.1746(3) -0.0514(3) -0.3893(6) 0.0629 Uij
C33 0.1251(3) -0.0745(3) -0.4808(6) 0.0699 Uij
C34 0.1128(3) -0.1450(3) -0.4920(6) 0.0626 Uij
C35 0.1484(3) -0.1914(3) -0.4127(5) 0.0509 Uij
C36 0.2016(3) -0.1694(2) -0.3161(5) 0.0385 Uij
C37 0.1379(4) -0.3069(3) 0.2476(7) 0.0811 Uij
C38 0.2063(5) -0.3457(5) 0.255(1) 0.1461 Uij
C39 0.0510(3) -0.3981(3) 0.1749(6) 0.0737 Uij
C40 0.0013(5) -0.4004(4) 0.2966(8) 0.1184 Uij
H1 0.0321 -0.0995 -0.2851 0.1631 Uij
H2 -0.0041 -0.0060 -0.1291 0.0824 Uij
H3 -0.1165 -0.0260 0.0203 0.0824 Uij
H4 -0.1549 -0.1501 -0.0156 0.0824 Uij
H5 0.0157 -0.3360 -0.3144 0.0824 Uij
H6 -0.0373 -0.3150 -0.4301 0.0824 Uij
H7 -0.0776 -0.3740 -0.2001 0.0824 Uij
H8 -0.1712 -0.3172 -0.3935 0.0824 Uij
H9 -0.2254 -0.4013 -0.1956 0.0982 Uij
H10 -0.2375 -0.3223 -0.1978 0.0982 Uij
H11 -0.2741 -0.3682 -0.3067 0.0824 Uij
H12 -0.1882 -0.4341 -0.4624 0.0824 Uij
H13 -0.1061 -0.4102 -0.4788 0.0824 Uij
H14 -0.1292 -0.4539 -0.3554 0.0824 Uij
H15 0.1443 -0.1499 -0.0299 0.0824 Uij
H16 0.0998 -0.0458 0.1283 0.0824 Uij
H17 -0.0104 -0.0825 0.2701 0.0824 Uij
H18 -0.0317 -0.2071 0.2123 0.0824 Uij
H19 0.1168 -0.4073 -0.1011 0.0824 Uij
H20 0.1845 -0.4801 -0.2283 0.0824 Uij
H21 0.2812 -0.4988 -0.4123 0.0824 Uij
H22 0.3848 -0.4551 -0.5345 0.0824 Uij
H23 0.4119 -0.3405 -0.5428 0.0824 Uij
H24 0.3379 -0.2589 -0.3830 0.0824 Uij
H25 0.3415 -0.1020 -0.0757 0.0824 Uij
H26 0.2717 -0.0245 -0.2038 0.0824 Uij
H27 0.1826 -0.0032 -0.3817 0.0824 Uij
H28 0.0993 -0.0430 -0.5376 0.0824 Uij
H29 0.0778 -0.1612 -0.5567 0.0824 Uij
H30 0.1383 -0.2379 -0.4344 0.0824 Uij
H31 0.1505 -0.2607 0.2257 0.0940 Uij
H32 0.1152 -0.3082 0.3334 0.0940 Uij
H33 0.2376 -0.3267 0.3217 0.1584 Uij
H34 0.1952 -0.3923 0.2763 0.1584 Uij
H35 0.2309 -0.3440 0.1705 0.1577 Uij
H36 0.0907 -0.4298 0.1867 0.0824 Uij
H37 0.0222 -0.4112 0.0988 0.0824 Uij
H38 -0.0135 -0.4467 0.3135 0.0824 Uij
H39 0.0279 -0.3833 0.3723 0.1577 Uij
H40 -0.0417 -0.3729 0.2822 0.1400 Uij
H41 0.3524 -0.2218 -0.0023 0.1426 Uij

loop_
_atom_type_symbol
_atom_type_oxidation_number
_atom_type_number_in_cell
_atom_type_scat_dispersion_real
_atom_type_scat_dispersion_imag
_atom_type_scat_source
C 0 160 0.003 0.002 'International Tables'
H 0 164 0.000 0.000 'International Tables'
O 0 12 0.011 0.006 'International Tables'
N 0 8 0.006 0.003 'International Tables'
P 0 4 0.102 0.094 'International Tables'
Fe 0 4 0.346 0.844 'International Tables'

loop_
_geom_angle_atom_site_label_1
_geom_angle_atom_site_label_2
_geom_angle_atom_site_label_3
_geom_angle
_geom_angle_publ_flag
C(1) Fe C(2) 40.6(2) yes
C(1) Fe C(3) 68.8(3) yes
C(1) Fe C(4) 69.6(2) yes
C(1) Fe C(5) 41.4(2) yes
C(1) Fe C(12) 108.8(2) yes
C(1) Fe C(13) 124.8(2) yes
C(1) Fe C(14) 161.0(2) yes
C(1) Fe C(15) 157.3(2) yes
C(1) Fe C(16) 121.9(2) yes
C(2) Fe C(3) 40.2(2) yes
C(2) Fe C(4) 68.2(2) yes
C(2) Fe C(5) 68.2(2) yes
C(2) Fe C(12) 122.0(2) yes
C(2) Fe C(13) 107.5(2) yes
C(2) Fe C(14) 123.8(2) yes
C(2) Fe C(15) 160.2(3) yes
C(2) Fe C(16) 157.1(2) yes
C(3) Fe C(4) 40.6(2) yes
C(3) Fe C(5) 68.4(2) yes
C(3) Fe C(12) 155.4(2) yes
C(3) Fe C(13) 119.5(2) yes
C(3) Fe C(14) 105.8(2) yes
C(3) Fe C(15) 123.4(2) yes
C(3) Fe C(16) 161.8(2) yes
C(4) Fe C(5) 41.1(2) yes
C(4) Fe C(12) 163.5(2) yes
C(4) Fe C(13) 154.1(2) yes
C(4) Fe C(14) 118.9(3) yes
C(4) Fe C(15) 106.3(2) yes
C(4) Fe C(16) 125.5(2) yes
C(5) Fe C(12) 127.0(2) yes
C(5) Fe C(13) 163.2(2) yes
C(5) Fe C(14) 155.3(3) yes
C(5) Fe C(15) 121.0(2) yes
C(5) Fe C(16) 108.9(2) yes
C(12) Fe C(13) 40.4(2) yes
C(12) Fe C(14) 68.1(2) yes
C(12) Fe C(15) 68.4(2) yes
C(12) Fe C(16) 40.3(2) yes
C(13) Fe C(14) 40.7(2) yes
C(13) Fe C(15) 68.6(2) yes
C(13) Fe C(16) 68.4(2) yes
C(14) Fe C(15) 40.8(2) yes
C(14) Fe C(16) 68.7(2) yes
C(15) Fe C(16) 41.2(2) yes
O(2) P N(2) 105.7(2) yes
O(2) P C(16) 91.9(2) yes
N(2) P C(16) 101.2(2) yes
C(6) O(1) C(7) 106.7(4) yes
P O(2) C(17) 124.8(3) yes
C(6) N(1) C(8) 108.0(4) yes
P N(2) C(37) 124.8(4) yes
P N(2) C(39) 119.8(4) yes
C(37) N(2) C(39) 115.4(5) yes
Fe C(1) C(2) 69.3(3) yes
Fe C(1) C(5) 68.3(3) yes
C(2) C(1) C(5) 105.6(5) yes
Fe C(2) C(1) 70.0(3) yes
Fe C(2) C(3) 69.7(3) yes
C(1) C(2) C(3) 109.7(5) yes
Fe C(3) C(2) 70.1(3) yes
Fe C(3) C(4) 69.7(3) yes
C(2) C(3) C(4) 108.6(5) yes
Fe C(4) C(3) 69.7(3) yes
Fe C(4) C(5) 69.0(3) yes
C(3) C(4) C(5) 107.1(5) yes
Fe C(5) C(1) 70.3(3) yes
Fe C(5) C(4) 69.9(3) yes
Fe C(5) C(6) 125.2(4) yes
C(1) C(5) C(4) 108.9(5) yes
C(1) C(5) C(6) 125.3(6) yes
C(4) C(5) C(6) 125.7(5) yes
O(1) C(6) N(1) 116.5(5) yes
O(1) C(6) C(5) 115.3(5) yes
N(1) C(6) C(5) 128.2(5) yes
O(1) C(7) C(8) 104.6(5) yes
N(1) C(8) C(7) 103.9(4) yes
N(1) C(8) C(9) 110.9(4) yes
C(7) C(8) C(9) 113.2(4) yes
C(8) C(9) C(10) 110.4(4) yes
C(8) C(9) C(11) 109.8(5) yes
C(10) C(9) C(11) 111.7(5) yes
Fe C(12) C(13) 69.1(3) yes
Fe C(12) C(16) 70.0(3) yes
C(13) C(12) C(16) 108.8(4) yes
Fe C(13) C(12) 70.5(3) yes
Fe C(13) C(14) 69.3(3) yes
C(12) C(13) C(14) 108.0(5) yes
Fe C(14) C(13) 70.1(3) yes
Fe C(14) C(15) 70.0(3) yes
C(13) C(14) C(15) 108.6(5) yes
Fe C(15) C(14) 69.2(3) yes
Fe C(15) C(16) 70.3(3) yes
C(14) C(15) C(16) 107.6(5) yes
Fe C(16) P 127.3(3) yes
Fe C(16) C(12) 69.7(3) yes
Fe C(16) C(15) 68.5(3) yes
P C(16) C(12) 129.5(4) yes
P C(16) C(15) 123.5(4) yes
C(12) C(16) C(15) 107.0(4) yes
O(2) C(17) C(18) 123.5(5) yes
O(2) C(17) C(26) 115.7(5) yes
C(18) C(17) C(26) 120.8(5) yes
C(17) C(18) C(19) 120.3(5) yes
C(18) C(19) C(20) 121.1(5) yes
C(19) C(20) C(21) 121.9(5) yes
C(19) C(20) C(25) 118.9(5) yes
C(21) C(20) C(25) 119.1(5) yes
C(20) C(21) C(22) 120.8(5) yes
C(21) C(22) C(23) 120.3(5) yes
C(22) C(23) C(24) 120.4(5) yes
C(23) C(24) C(25) 121.5(5) yes
C(20) C(25) C(24) 117.9(5) yes
C(20) C(25) C(26) 119.0(5) yes
C(24) C(25) C(26) 123.0(5) yes
C(17) C(26) C(25) 119.7(5) yes
C(17) C(26) C(27) 119.5(5) yes
C(25) C(26) C(27) 120.7(4) yes
C(26) C(27) C(28) 119.1(5) yes
C(26) C(27) C(36) 119.8(4) yes
C(28) C(27) C(36) 121.1(5) yes
O(3) C(28) C(27) 117.5(5) yes
O(3) C(28) C(29) 122.0(5) yes
C(27) C(28) C(29) 120.4(5) yes
C(28) C(29) C(30) 120.2(5) yes
C(29) C(30) C(31) 121.7(5) yes
C(30) C(31) C(32) 124.2(5) yes
C(30) C(31) C(36) 117.6(4) yes
C(32) C(31) C(36) 118.2(5) yes
C(31) C(32) C(33) 122.4(5) yes
C(32) C(33) C(34) 119.0(6) yes
C(33) C(34) C(35) 122.1(6) yes
C(34) C(35) C(36) 120.8(5) yes
C(27) C(36) C(31) 118.9(4) yes
C(27) C(36) C(35) 123.6(4) yes
C(31) C(36) C(35) 117.4(4) yes
N(2) C(37) C(38) 116.1(7) yes
N(2) C(39) C(40) 113.8(5) yes

loop_
_geom_bond_atom_site_label_1
_geom_bond_atom_site_label_2
_geom_bond_distance
_geom_bond_publ_flag
Fe C(1) 2.053(5) yes
Fe C(2) 2.043(6) yes
Fe C(3) 2.038(5) yes
Fe C(4) 2.038(5) yes
Fe C(5) 2.026(5) yes
Fe C(12) 2.053(5) yes
Fe C(13) 2.034(5) yes
Fe C(14) 2.023(5) yes
Fe C(15) 2.033(5) yes
Fe C(16) 2.057(5) yes
P O(2) 1.672(4) yes
P N(2) 1.645(4) yes
P C(16) 1.814(5) yes
O(1) C(6) 1.361(6) yes
O(1) C(7) 1.443(7) yes
O(2) C(17) 1.367(6) yes
O(3) C(28) 1.346(6) yes
N(1) C(6) 1.289(6) yes
N(1) C(8) 1.464(6) yes
N(2) C(37) 1.473(7) yes
N(2) C(39) 1.445(6) yes
C(1) C(2) 1.423(8) yes
C(1) C(5) 1.441(7) yes
C(2) C(3) 1.404(8) yes
C(3) C(4) 1.414(7) yes
C(4) C(5) 1.426(7) yes
C(5) C(6) 1.448(7) yes
C(7) C(8) 1.534(7) yes
C(8) C(9) 1.540(7) yes
C(9) C(10) 1.522(8) yes
C(9) C(11) 1.512(7) yes
C(12) C(13) 1.410(7) yes
C(12) C(16) 1.417(6) yes
C(13) C(14) 1.410(8) yes
C(14) C(15) 1.413(7) yes
C(15) C(16) 1.441(7) yes
C(17) C(18) 1.406(7) yes
C(17) C(26) 1.380(7) yes
C(18) C(19) 1.360(7) yes
C(19) C(20) 1.412(7) yes
C(20) C(21) 1.424(7) yes
C(20) C(25) 1.425(6) yes
C(21) C(22) 1.350(7) yes
C(22) C(23) 1.416(8) yes
C(23) C(24) 1.356(7) yes
C(24) C(25) 1.417(7) yes
C(25) C(26) 1.422(6) yes
C(26) C(27) 1.505(6) yes
C(27) C(28) 1.341(7) yes
C(27) C(36) 1.413(6) yes
C(28) C(29) 1.423(7) yes
C(29) C(30) 1.349(7) yes
C(30) C(31) 1.412(7) yes
C(31) C(32) 1.416(7) yes
C(31) C(36) 1.444(6) yes
C(32) C(33) 1.350(8) yes
C(33) C(34) 1.392(8) yes
C(34) C(35) 1.359(7) yes
C(35) C(36) 1.421(6) yes
C(37) C(38) 1.440(10) yes
C(39) C(40) 1.508(9) yes
